data_7049779
loop_
_publ_author_name
'Kinzhalov, Mikhail A.'
'Eremina, Anzhelika A.'
'Smirnov, Andrey S.'
'Suslonov, Vitalii V.'
'Kukushkin, Vadim Yu'
'Luzyanin, Konstantin V.'

_publ_section_title
;
 Cleavage of acyclic diaminocarbene ligands at an iridium(iii) center.
 Recognition of a new reactivity mode for carbene ligands.
;
_journal_issue 22
_journal_name_full 'Dalton transactions (Cambridge, England : 2003)'
_journal_page_first 7571
_journal_page_last 7582
_journal_paper_doi 10.1039/c9dt01138b
_journal_volume 48
_journal_year 2019
_chemical_formula_moiety 'C36 H24 Cl2 Ir N4, C F3 O3 S'
_chemical_formula_sum 'C37 H24 Cl2 F3 Ir N4 O3 S'
_chemical_formula_weight 924.76
_space_group_crystal_system monoclinic
_space_group_IT_number 14
_space_group_name_Hall '-P 2yn'
_space_group_name_H-M_alt 'P 1 21/n 1'
_symmetry_space_group_name_Hall '-P 2yn'
_symmetry_space_group_name_H-M 'P 1 21/n 1'
_atom_sites_solution_hydrogens geom
_atom_sites_solution_primary iterative
_audit_creation_date 2018-06-01
_audit_creation_method
;
Olex2 1.2
(compiled 2018.05.29 svn.r3508 for OlexSys, GUI svn.r5506)
;
_audit_update_record
;
2018-06-01 deposited with the CCDC.    2019-04-22 downloaded from the CCDC.
;
_cell_angle_alpha 90
_cell_angle_beta 100.734(2)
_cell_angle_gamma 90
_cell_formula_units_Z 4
_cell_length_a 11.1328(3)
_cell_length_b 14.0956(4)
_cell_length_c 22.0626(7)
_cell_measurement_reflns_used 5832
_cell_measurement_temperature 100(2)
_cell_measurement_theta_max 30.7360
_cell_measurement_theta_min 3.1580
_cell_volume 3401.56(17)
_computing_cell_refinement
;
CrysAlisPro, Agilent Technologies,
Version 1.171.36.32 (release 02-08-2013 CrysAlis171 .NET)
(compiled Aug  2 2013,16:46:58)
;
_computing_data_collection
;
CrysAlisPro, Agilent Technologies,
Version 1.171.36.32 (release 02-08-2013 CrysAlis171 .NET)
(compiled Aug  2 2013,16:46:58)
;
_computing_data_reduction
;
CrysAlisPro, Agilent Technologies,
Version 1.171.36.32 (release 02-08-2013 CrysAlis171 .NET)
(compiled Aug  2 2013,16:46:58)
;
_computing_molecular_graphics 'Olex2 (Dolomanov et al., 2009)'
_computing_publication_material 'Olex2 (Dolomanov et al., 2009)'
_computing_structure_refinement 'ShelXL (Sheldrick, 2015)'
_computing_structure_solution
;
Superflip (Palatinus & Chapuis, 2007;Palatinus & van der Lee, 2008;
Palatinus et al., 2012)
;
_diffrn_ambient_temperature 100(2)
_diffrn_detector_area_resol_mean 16.2096
_diffrn_measured_fraction_theta_full 0.979
_diffrn_measured_fraction_theta_max 0.973
_diffrn_measurement_details
;
#__ type_ start__ end____ width___ exp.time_
  1 omega  -91.00  -58.00   1.0000   23.3900
omega____ theta____ kappa____ phi______ frames
    -      -22.4241 -171.0000  144.0000 33

#__ type_ start__ end____ width___ exp.time_
  2 omega   32.00   82.00   1.0000   23.3900
omega____ theta____ kappa____ phi______ frames
    -       23.3616 -134.0000   27.0000 50

#__ type_ start__ end____ width___ exp.time_
  3 omega   68.00   94.00   1.0000   23.3900
omega____ theta____ kappa____ phi______ frames
    -       23.3616  171.0000  158.0000 26

#__ type_ start__ end____ width___ exp.time_
  4 omega  -45.00   80.00   1.0000   23.3900
omega____ theta____ kappa____ phi______ frames
    -       23.3616    0.0000  -90.0000 125
;
_diffrn_measurement_device_type 'Xcalibur, Eos'
_diffrn_measurement_method '\w scans'
_diffrn_orient_matrix_UB_11 -0.0037775000
_diffrn_orient_matrix_UB_12 -0.0435897000
_diffrn_orient_matrix_UB_13 0.0155767000
_diffrn_orient_matrix_UB_21 0.0150197000
_diffrn_orient_matrix_UB_22 0.0236624000
_diffrn_orient_matrix_UB_23 0.0287687000
_diffrn_orient_matrix_UB_31 -0.0630294000
_diffrn_orient_matrix_UB_32 0.0083034000
_diffrn_orient_matrix_UB_33 -0.0003677000
_diffrn_radiation_monochromator graphite
_diffrn_radiation_type MoK\a
_diffrn_radiation_wavelength 0.71073
_diffrn_reflns_av_R_equivalents 0.0272
_diffrn_reflns_av_unetI/netI 0.0425
_diffrn_reflns_Laue_measured_fraction_full 0.979
_diffrn_reflns_Laue_measured_fraction_max 0.973
_diffrn_reflns_limit_h_max 8
_diffrn_reflns_limit_h_min -14
_diffrn_reflns_limit_k_max 11
_diffrn_reflns_limit_k_min -18
_diffrn_reflns_limit_l_max 28
_diffrn_reflns_limit_l_min -23
_diffrn_reflns_number 15740
_diffrn_reflns_point_group_measured_fraction_full 0.979
_diffrn_reflns_point_group_measured_fraction_max 0.973
_diffrn_reflns_theta_full 25.242
_diffrn_reflns_theta_max 27.499
_diffrn_reflns_theta_min 2.663
_diffrn_source 'Enhance (Mo) X-ray Source'
_exptl_absorpt_coefficient_mu 4.205
_exptl_absorpt_correction_T_max 1.00000
_exptl_absorpt_correction_T_min 0.94246
_exptl_absorpt_correction_type multi-scan
_exptl_absorpt_process_details
;
CrysAlisPro, Agilent Technologies,
Version 1.171.36.32 (release 02-08-2013 CrysAlis171 .NET)
(compiled Aug  2 2013,16:46:58)
Empirical absorption correction using spherical harmonics,
 implemented in SCALE3 ABSPACK scaling algorithm.
;
_exptl_crystal_colour 'clear colourless'
_exptl_crystal_colour_lustre clear
_exptl_crystal_colour_primary colourless
_exptl_crystal_density_diffrn 1.806
_exptl_crystal_description prism
_exptl_crystal_F_000 1808
_exptl_crystal_size_max 0.2
_exptl_crystal_size_mid 0.2
_exptl_crystal_size_min 0.15
_refine_diff_density_max 1.525
_refine_diff_density_min -0.829
_refine_diff_density_rms 0.129
_refine_ls_extinction_method none
_refine_ls_goodness_of_fit_ref 1.170
_refine_ls_hydrogen_treatment constr
_refine_ls_matrix_type full
_refine_ls_number_parameters 460
_refine_ls_number_reflns 7603
_refine_ls_number_restraints 0
_refine_ls_restrained_S_all 1.170
_refine_ls_R_factor_all 0.0449
_refine_ls_R_factor_gt 0.0345
_refine_ls_shift/su_max 0.000
_refine_ls_shift/su_mean 0.000
_refine_ls_structure_factor_coef Fsqd
_refine_ls_weighting_details 'w=1/[\s^2^(Fo^2^)+(0.0151P)^2^+8.8311P] where P=(Fo^2^+2Fc^2^)/3'
_refine_ls_weighting_scheme calc
_refine_ls_wR_factor_gt 0.0683
_refine_ls_wR_factor_ref 0.0728
_reflns_Friedel_coverage 0.000
_reflns_number_gt 6519
_reflns_number_total 7603
_reflns_threshold_expression 'I > 2\s(I)'
_cod_data_source_file c9dt01138b2.cif
_cod_data_source_block ea-82
_cod_depositor_comments 'Adding full bibliography for 7049777--7049781.cif.'
_cod_original_cell_volume 3401.55(17)
_cod_database_code 7049779
_shelx_shelxl_version_number 2014/7
_chemical_oxdiff_formula 'Ir Cl2 S O3 F3 N4 C26'
_shelx_space_group_comment
;
The symmetry employed for this shelxl refinement is uniquely defined
by the following loop, which should always be used as a source of
symmetry information in preference to the above space-group names.
They are only intended as comments.
;
_reflns_odcompleteness_completeness 96.28
_reflns_odcompleteness_iscentric 1
_reflns_odcompleteness_theta 28.51
_olex2_refinement_description
;
1. Fixed Uiso
 At 1.2 times of:
  All C(H) groups
2.a Aromatic/amide H refined with riding coordinates:
 C19(H19), C15(H15), C22(H22), C28(H28), C13(H13), C35(H35), C36(H36),
 C32(H32), C26(H26), C4(H4), C25(H25), C29(H29), C14(H14), C21(H21), C16(H16),
 C2(H2), C11(H11), C5(H5), C20(H20), C8(H8), C10(H10), C3(H3), C33(H33), C9(H9)
;
_olex2_submission_special_instructions 'No special instructions were received'

loop_
_space_group_symop_operation_xyz
'x, y, z'
'-x+1/2, y+1/2, -z+1/2'
'-x, -y, -z'
'x-1/2, -y-1/2, z-1/2'

loop_
_atom_site_label
_atom_site_type_symbol
_atom_site_fract_x
_atom_site_fract_y
_atom_site_fract_z
_atom_site_U_iso_or_equiv
_atom_site_adp_type
_atom_site_occupancy
_atom_site_site_symmetry_order
_atom_site_calc_flag
_atom_site_refinement_flags_posn
Ir1 Ir 0.72112(2) 0.11705(2) 0.11805(2) 0.01535(5) Uani 1 1 d .
Cl1 Cl 1.45376(10) 0.35306(9) 0.14640(6) 0.0279(3) Uani 1 1 d .
S1A S 0.85882(11) 0.30793(9) -0.05948(6) 0.0250(3) Uani 1 1 d .
Cl2 Cl 0.25221(13) 0.52573(10) -0.12835(8) 0.0463(4) Uani 1 1 d .
F3A F 0.6623(2) 0.3336(2) -0.14424(15) 0.0359(7) Uani 1 1 d .
F2A F 0.8220(3) 0.4068(2) -0.16258(15) 0.0368(8) Uani 1 1 d .
F1A F 0.8056(3) 0.2559(2) -0.17602(14) 0.0372(7) Uani 1 1 d .
O3A O 0.8282(3) 0.3920(3) -0.02873(17) 0.0346(9) Uani 1 1 d .
N2 N 0.6809(3) 0.1768(3) 0.19703(17) 0.0176(8) Uani 1 1 d .
O2A O 0.9855(3) 0.2986(3) -0.06427(19) 0.0394(10) Uani 1 1 d .
O1A O 0.8025(4) 0.2223(3) -0.04381(19) 0.0422(10) Uani 1 1 d .
C18 C 0.6094(4) 0.1237(3) 0.2282(2) 0.0193(9) Uani 1 1 d .
C19 C 0.5786(4) 0.1579(4) 0.2827(2) 0.0262(11) Uani 1 1 d .
H19 H 0.5295 0.1205 0.3044 0.031 Uiso 1 1 calc R
C15 C 0.4694(4) -0.1191(4) 0.1961(2) 0.0287(11) Uani 1 1 d .
H15 H 0.4205 -0.1634 0.2131 0.034 Uiso 1 1 calc R
N4 N 0.5118(3) 0.2279(3) 0.03009(18) 0.0206(8) Uani 1 1 d .
C7 C 0.8665(4) -0.0203(3) 0.0628(2) 0.0195(10) Uani 1 1 d .
C17 C 0.5722(4) 0.0320(3) 0.1996(2) 0.0195(9) Uani 1 1 d .
N3 N 0.9316(3) 0.2626(3) 0.11043(18) 0.0215(8) Uani 1 1 d .
C22 C 0.7205(4) 0.2625(3) 0.2197(2) 0.0224(10) Uani 1 1 d .
H22 H 0.7703 0.2992 0.1980 0.027 Uiso 1 1 calc R
N1 N 0.7648(3) 0.0358(3) 0.04785(17) 0.0165(8) Uani 1 1 d .
C28 C 1.2150(4) 0.3891(3) 0.0993(2) 0.0239(10) Uani 1 1 d .
H28 H 1.2430 0.4413 0.0785 0.029 Uiso 1 1 calc R
C30 C 0.5833(4) 0.1849(3) 0.0639(2) 0.0194(9) Uani 1 1 d .
C13 C 0.5796(4) -0.0754(3) 0.1164(2) 0.0201(9) Uani 1 1 d .
H13 H 0.6052 -0.0905 0.0788 0.024 Uiso 1 1 calc R
C12 C 0.6138(4) 0.0120(3) 0.1448(2) 0.0175(9) Uani 1 1 d .
C35 C 0.2608(4) 0.3678(4) -0.0583(2) 0.0267(11) Uani 1 1 d .
H35 H 0.1740 0.3700 -0.0669 0.032 Uiso 1 1 calc R
C24 C 1.0551(4) 0.2925(3) 0.1220(2) 0.0205(10) Uani 1 1 d .
C36 C 0.3212(4) 0.2968(3) -0.0217(2) 0.0245(10) Uani 1 1 d .
H36 H 0.2766 0.2486 -0.0054 0.029 Uiso 1 1 calc R
C32 C 0.5159(4) 0.3649(3) -0.0329(2) 0.0249(11) Uani 1 1 d .
H32 H 0.6027 0.3635 -0.0239 0.030 Uiso 1 1 calc R
C26 C 1.2592(4) 0.2604(3) 0.1724(2) 0.0242(10) Uani 1 1 d .
H26 H 1.3169 0.2250 0.2007 0.029 Uiso 1 1 calc R
C27 C 1.2974(4) 0.3333(3) 0.1389(2) 0.0225(10) Uani 1 1 d .
C4 C 1.1010(4) -0.0395(4) 0.2088(2) 0.0282(11) Uani 1 1 d .
H4 H 1.1779 -0.0683 0.2239 0.034 Uiso 1 1 calc R
C1 C 0.8740(4) 0.0479(3) 0.1650(2) 0.0155(9) Uani 1 1 d .
C25 C 1.1357(4) 0.2394(3) 0.1643(2) 0.0246(10) Uani 1 1 d .
H25 H 1.1070 0.1898 0.1871 0.029 Uiso 1 1 calc R
C29 C 1.0915(4) 0.3679(3) 0.0903(2) 0.0225(10) Uani 1 1 d .
H29 H 1.0335 0.4044 0.0629 0.027 Uiso 1 1 calc R
C31 C 0.4490(4) 0.2968(3) -0.0089(2) 0.0184(9) Uani 1 1 d .
C14 C 0.5098(4) -0.1401(3) 0.1415(2) 0.0251(11) Uani 1 1 d .
H14 H 0.4891 -0.1991 0.1215 0.030 Uiso 1 1 calc R
C23 C 0.8452(4) 0.2146(3) 0.1078(2) 0.0199(10) Uani 1 1 d .
C21 C 0.6914(4) 0.2990(3) 0.2734(2) 0.0250(11) Uani 1 1 d .
H21 H 0.7207 0.3596 0.2881 0.030 Uiso 1 1 calc R
C16 C 0.5011(4) -0.0334(4) 0.2256(2) 0.0257(11) Uani 1 1 d .
H16 H 0.4750 -0.0190 0.2632 0.031 Uiso 1 1 calc R
C1A C 0.7846(4) 0.3263(4) -0.1394(2) 0.0271(11) Uani 1 1 d .
C2 C 0.9334(4) 0.0601(3) 0.2259(2) 0.0213(10) Uani 1 1 d .
H2 H 0.8968 0.0981 0.2531 0.026 Uiso 1 1 calc R
C11 C 0.6994(4) 0.0324(3) -0.0097(2) 0.0206(10) Uani 1 1 d .
H11 H 0.6295 0.0720 -0.0199 0.025 Uiso 1 1 calc R
C5 C 1.0440(4) -0.0541(3) 0.1482(2) 0.0256(11) Uani 1 1 d .
H5 H 1.0806 -0.0933 0.1217 0.031 Uiso 1 1 calc R
C6 C 0.9313(4) -0.0102(3) 0.1266(2) 0.0197(10) Uani 1 1 d .
C20 C 0.6190(4) 0.2458(4) 0.3052(2) 0.0265(11) Uani 1 1 d .
H20 H 0.5975 0.2695 0.3420 0.032 Uiso 1 1 calc R
C8 C 0.9002(4) -0.0803(3) 0.0189(2) 0.0250(11) Uani 1 1 d .
H8 H 0.9705 -0.1194 0.0294 0.030 Uiso 1 1 calc R
C10 C 0.7295(4) -0.0261(3) -0.0551(2) 0.0257(11) Uani 1 1 d .
H10 H 0.6813 -0.0272 -0.0954 0.031 Uiso 1 1 calc R
C34 C 0.3284(4) 0.4357(3) -0.0820(2) 0.0264(11) Uani 1 1 d .
C3 C 1.0465(4) 0.0169(3) 0.2475(2) 0.0276(11) Uani 1 1 d .
H3 H 1.0863 0.0262 0.2890 0.033 Uiso 1 1 calc R
C33 C 0.4550(5) 0.4352(4) -0.0702(3) 0.0310(12) Uani 1 1 d .
H33 H 0.4993 0.4825 -0.0874 0.037 Uiso 1 1 calc R
C9 C 0.8319(4) -0.0831(4) -0.0397(2) 0.0264(11) Uani 1 1 d .
H9 H 0.8550 -0.1241 -0.0697 0.032 Uiso 1 1 calc R

loop_
_atom_site_aniso_label
_atom_site_aniso_U_11
_atom_site_aniso_U_22
_atom_site_aniso_U_33
_atom_site_aniso_U_23
_atom_site_aniso_U_13
_atom_site_aniso_U_12
Ir1 0.01807(9) 0.01422(8) 0.01358(10) 0.00008(7) 0.00245(6) 0.00041(7)
Cl1 0.0236(6) 0.0329(6) 0.0278(7) -0.0072(5) 0.0062(4) -0.0023(5)
S1A 0.0243(6) 0.0254(6) 0.0246(7) 0.0004(5) 0.0025(5) 0.0024(5)
Cl2 0.0482(9) 0.0336(8) 0.0525(10) 0.0218(7) -0.0020(7) 0.0113(6)
F3A 0.0193(14) 0.0449(19) 0.041(2) 0.0128(16) 0.0005(12) 0.0032(13)
F2A 0.0397(17) 0.0313(17) 0.042(2) 0.0137(14) 0.0154(14) 0.0019(13)
F1A 0.0474(19) 0.0372(18) 0.0262(19) -0.0063(14) 0.0047(13) 0.0059(14)
O3A 0.039(2) 0.033(2) 0.031(2) -0.0085(17) 0.0048(16) 0.0071(17)
N2 0.0195(19) 0.0165(19) 0.016(2) -0.0013(15) 0.0011(14) 0.0019(15)
O2A 0.0233(19) 0.046(2) 0.047(3) -0.004(2) 0.0002(16) 0.0067(17)
O1A 0.060(3) 0.032(2) 0.033(3) 0.0104(18) 0.0030(18) -0.0092(19)
C18 0.015(2) 0.026(2) 0.017(2) -0.002(2) 0.0014(16) 0.0024(18)
C19 0.028(3) 0.030(3) 0.023(3) -0.002(2) 0.0093(19) 0.000(2)
C15 0.028(3) 0.032(3) 0.026(3) -0.003(2) 0.008(2) -0.008(2)
N4 0.025(2) 0.022(2) 0.015(2) -0.0017(16) 0.0032(15) 0.0039(16)
C7 0.018(2) 0.019(2) 0.024(3) 0.0032(19) 0.0082(17) -0.0026(17)
C17 0.021(2) 0.020(2) 0.017(3) -0.0025(18) 0.0023(17) -0.0006(18)
N3 0.028(2) 0.018(2) 0.020(2) -0.0008(16) 0.0070(16) -0.0014(17)
C22 0.028(3) 0.019(2) 0.020(3) -0.0017(19) 0.0044(18) 0.0002(19)
N1 0.0200(19) 0.0155(18) 0.015(2) 0.0001(15) 0.0062(14) -0.0025(15)
C28 0.030(3) 0.016(2) 0.026(3) -0.003(2) 0.0074(19) -0.0029(19)
C30 0.024(2) 0.018(2) 0.017(3) -0.0017(18) 0.0057(18) 0.0004(18)
C13 0.022(2) 0.024(2) 0.015(3) -0.0013(19) 0.0045(17) -0.0002(19)
C12 0.014(2) 0.019(2) 0.018(3) 0.0016(18) -0.0010(16) 0.0008(17)
C35 0.023(2) 0.032(3) 0.025(3) 0.005(2) 0.0021(18) 0.001(2)
C24 0.024(2) 0.018(2) 0.022(3) -0.0052(19) 0.0104(18) -0.0039(18)
C36 0.027(3) 0.024(3) 0.023(3) 0.003(2) 0.0065(19) -0.001(2)
C32 0.020(2) 0.029(3) 0.026(3) 0.001(2) 0.0054(18) 0.0036(19)
C26 0.030(3) 0.024(3) 0.018(3) -0.001(2) 0.0013(19) 0.004(2)
C27 0.021(2) 0.025(3) 0.023(3) -0.007(2) 0.0056(18) -0.0079(19)
C4 0.021(2) 0.025(3) 0.036(3) 0.008(2) 0.000(2) 0.001(2)
C1 0.016(2) 0.014(2) 0.015(2) 0.0034(17) -0.0001(16) -0.0043(16)
C25 0.035(3) 0.021(2) 0.019(3) 0.000(2) 0.009(2) 0.000(2)
C29 0.023(2) 0.021(2) 0.025(3) -0.0010(19) 0.0072(18) 0.0006(18)
C31 0.023(2) 0.018(2) 0.014(3) -0.0031(18) 0.0017(17) 0.0047(18)
C14 0.029(3) 0.022(3) 0.025(3) -0.004(2) 0.0045(19) -0.0058(19)
C23 0.029(3) 0.018(2) 0.012(2) 0.0021(18) 0.0027(17) 0.0066(19)
C21 0.031(3) 0.019(2) 0.022(3) -0.008(2) -0.0031(19) 0.0050(19)
C16 0.027(3) 0.032(3) 0.020(3) -0.004(2) 0.0104(19) -0.005(2)
C1A 0.030(3) 0.025(3) 0.027(3) 0.004(2) 0.006(2) 0.002(2)
C2 0.028(2) 0.016(2) 0.020(3) 0.0014(18) 0.0027(18) -0.0040(18)
C11 0.024(2) 0.021(2) 0.018(3) 0.0006(19) 0.0066(18) -0.0018(18)
C5 0.023(2) 0.020(2) 0.035(3) 0.007(2) 0.008(2) 0.0017(19)
C6 0.020(2) 0.017(2) 0.023(3) 0.0039(19) 0.0041(17) -0.0028(18)
C20 0.032(3) 0.030(3) 0.017(3) -0.006(2) 0.0029(19) 0.009(2)
C8 0.027(3) 0.020(2) 0.031(3) 0.001(2) 0.012(2) 0.003(2)
C10 0.031(3) 0.028(3) 0.019(3) -0.003(2) 0.0055(19) -0.004(2)
C34 0.033(3) 0.022(3) 0.023(3) 0.006(2) 0.002(2) 0.009(2)
C3 0.028(3) 0.024(3) 0.027(3) 0.008(2) -0.006(2) -0.005(2)
C33 0.032(3) 0.028(3) 0.035(3) 0.008(2) 0.010(2) 0.000(2)
C9 0.035(3) 0.026(3) 0.021(3) -0.006(2) 0.014(2) 0.001(2)

loop_
_atom_type_symbol
_atom_type_description
_atom_type_scat_dispersion_real
_atom_type_scat_dispersion_imag
_atom_type_scat_source
C C 0.0033 0.0016 'International Tables Vol C Tables 4.2.6.8 and 6.1.1.4'
H H 0.0000 0.0000 'International Tables Vol C Tables 4.2.6.8 and 6.1.1.4'
Cl Cl 0.1484 0.1585 'International Tables Vol C Tables 4.2.6.8 and 6.1.1.4'
F F 0.0171 0.0103 'International Tables Vol C Tables 4.2.6.8 and 6.1.1.4'
Ir Ir -1.4442 7.9887 'International Tables Vol C Tables 4.2.6.8 and 6.1.1.4'
N N 0.0061 0.0033 'International Tables Vol C Tables 4.2.6.8 and 6.1.1.4'
O O 0.0106 0.0060 'International Tables Vol C Tables 4.2.6.8 and 6.1.1.4'
S S 0.1246 0.1234 'International Tables Vol C Tables 4.2.6.8 and 6.1.1.4'

loop_
_geom_angle_atom_site_label_1
_geom_angle_atom_site_label_2
_geom_angle_atom_site_label_3
_geom_angle
N2 Ir1 C1 93.29(16)
N1 Ir1 N2 170.02(14)
N1 Ir1 C12 92.67(16)
N1 Ir1 C1 80.02(16)
C30 Ir1 N2 92.63(16)
C30 Ir1 N1 94.55(17)
C30 Ir1 C12 95.35(17)
C30 Ir1 C1 173.14(18)
C12 Ir1 N2 79.75(16)
C12 Ir1 C1 89.13(16)
C23 Ir1 N2 94.51(16)
C23 Ir1 N1 91.87(16)
C23 Ir1 C30 94.16(18)
C23 Ir1 C12 169.10(18)
C23 Ir1 C1 81.91(17)
O3A S1A O2A 115.5(2)
O3A S1A C1A 103.6(2)
O2A S1A C1A 102.5(2)
O1A S1A O3A 115.4(2)
O1A S1A O2A 114.8(2)
O1A S1A C1A 102.3(2)
C18 N2 Ir1 116.1(3)
C22 N2 Ir1 124.9(3)
C22 N2 C18 119.0(4)
N2 C18 C19 120.2(4)
N2 C18 C17 114.3(4)
C19 C18 C17 125.5(4)
C20 C19 C18 120.3(5)
C16 C15 C14 119.7(5)
C30 N4 C31 165.5(5)
N1 C7 C6 114.3(4)
N1 C7 C8 120.1(4)
C8 C7 C6 125.6(4)
C12 C17 C18 115.9(4)
C12 C17 C16 121.5(4)
C16 C17 C18 122.6(4)
C23 N3 C24 160.9(4)
N2 C22 C21 122.5(5)
C7 N1 Ir1 116.2(3)
C11 N1 Ir1 124.8(3)
C11 N1 C7 119.0(4)
C29 C28 C27 119.4(4)
N4 C30 Ir1 173.7(4)
C14 C13 C12 121.9(4)
C17 C12 Ir1 113.9(3)
C13 C12 Ir1 128.9(3)
C13 C12 C17 117.1(4)
C36 C35 C34 119.0(4)
C25 C24 N3 116.4(4)
C29 C24 N3 120.5(4)
C29 C24 C25 123.0(4)
C35 C36 C31 119.0(4)
C31 C32 C33 119.2(4)
C27 C26 C25 119.3(4)
C28 C27 Cl1 120.1(4)
C26 C27 Cl1 118.2(4)
C26 C27 C28 121.7(4)
C5 C4 C3 120.4(4)
C2 C1 Ir1 128.7(3)
C2 C1 C6 117.6(4)
C6 C1 Ir1 113.3(3)
C26 C25 C24 118.2(4)
C24 C29 C28 118.2(4)
N4 C31 C36 119.9(4)
C32 C31 N4 118.5(4)
C32 C31 C36 121.6(4)
C13 C14 C15 120.2(4)
N3 C23 Ir1 167.4(4)
C22 C21 C20 118.9(4)
C15 C16 C17 119.6(4)
F3A C1A S1A 110.9(3)
F2A C1A S1A 111.9(4)
F2A C1A F3A 106.6(4)
F1A C1A S1A 112.5(3)
F1A C1A F3A 107.4(4)
F1A C1A F2A 107.3(4)
C1 C2 C3 120.6(5)
N1 C11 C10 122.9(4)
C4 C5 C6 118.9(5)
C1 C6 C7 115.9(4)
C5 C6 C7 122.2(4)
C5 C6 C1 121.9(4)
C19 C20 C21 119.1(5)
C9 C8 C7 120.0(4)
C9 C10 C11 117.9(5)
C35 C34 Cl2 119.1(4)
C35 C34 C33 122.2(4)
C33 C34 Cl2 118.7(4)
C4 C3 C2 120.6(5)
C32 C33 C34 119.0(5)
C8 C9 C10 120.1(5)

loop_
_geom_bond_atom_site_label_1
_geom_bond_atom_site_label_2
_geom_bond_distance
Ir1 N2 2.059(4)
Ir1 N1 2.056(4)
Ir1 C30 2.003(5)
Ir1 C12 2.056(4)
Ir1 C1 2.064(4)
Ir1 C23 1.992(5)
Cl1 C27 1.740(4)
S1A O3A 1.438(4)
S1A O2A 1.440(4)
S1A O1A 1.432(4)
S1A C1A 1.821(5)
Cl2 C34 1.747(5)
F3A C1A 1.349(5)
F2A C1A 1.342(6)
F1A C1A 1.328(6)
N2 C18 1.367(6)
N2 C22 1.350(6)
C18 C19 1.397(6)
C18 C17 1.463(6)
C19 C20 1.379(7)
C15 C14 1.394(7)
C15 C16 1.387(7)
N4 C30 1.156(6)
N4 C31 1.396(6)
C7 N1 1.370(6)
C7 C6 1.465(7)
C7 C8 1.390(6)
C17 C12 1.403(6)
C17 C16 1.405(6)
N3 C24 1.416(6)
N3 C23 1.168(6)
C22 C21 1.383(6)
N1 C11 1.342(6)
C28 C27 1.388(7)
C28 C29 1.384(6)
C13 C12 1.402(6)
C13 C14 1.379(6)
C35 C36 1.380(6)
C35 C34 1.380(7)
C24 C25 1.387(7)
C24 C29 1.374(6)
C36 C31 1.399(6)
C32 C31 1.379(6)
C32 C33 1.382(7)
C26 C27 1.377(7)
C26 C25 1.385(7)
C4 C5 1.383(7)
C4 C3 1.387(7)
C1 C2 1.393(6)
C1 C6 1.412(6)
C21 C20 1.384(7)
C2 C3 1.401(6)
C11 C10 1.385(6)
C5 C6 1.401(6)
C8 C9 1.372(7)
C10 C9 1.384(7)
C34 C33 1.384(7)
